data_7250320
loop_
_publ_author_name
'Kusumoto, Sotaro'
'Usuda, Kippei'
'Rakumitsu, Kenta'
'Kim, Yang'
'Koide, Yoshihiro'

_publ_section_title
;
 Photosalient [2 + 2] photodimerization in metal chloride-templated
 organic crystals
;
_journal_issue 19
_journal_name_full CrystEngComm
_journal_page_first 2993
_journal_page_last 2997
_journal_paper_doi 10.1039/D5CE00203F
_journal_volume 27
_journal_year 2025
_chemical_formula_moiety 'Cl5 H2 In O, H2 O, C12 H12 N2'
_chemical_formula_sum 'C12 H16 Cl5 In N2 O2'
_chemical_formula_weight 512.354
_space_group_crystal_system monoclinic
_space_group_IT_number 15
_space_group_name_Hall '-C 2yc'
_space_group_name_H-M_alt 'C 1 2/c 1'
_symmetry_Int_Tables_number 15
_audit_creation_date 2025-02-06
_audit_creation_method
;
Olex2 1.3
(compiled 2020.11.12 svn.r5f609507 for OlexSys, GUI svn.r6408)
;
_audit_update_record
;
2025-02-19 deposited with the CCDC.	2025-04-24 downloaded from the CCDC.
;
_cell_angle_alpha 90
_cell_angle_beta 95.665(3)
_cell_angle_gamma 90
_cell_formula_units_Z 8
_cell_length_a 18.6884(5)
_cell_length_b 13.4365(4)
_cell_length_c 14.1149(4)
_cell_measurement_reflns_used 5718
_cell_measurement_temperature 120
_cell_measurement_theta_max 28.7790
_cell_measurement_theta_min 2.2710
_cell_volume 3527.04(17)
_computing_cell_refinement 'CrysAlisPro 1.171.41.93a (Rigaku OD, 2020)'
_computing_data_collection 'CrysAlisPro 1.171.41.93a (Rigaku OD, 2020)'
_computing_data_reduction 'CrysAlisPro 1.171.41.93a (Rigaku OD, 2020)'
_computing_molecular_graphics 'Olex2 1.3 (Dolomanov et al., 2009)'
_computing_publication_material 'Olex2 1.3 (Dolomanov et al., 2009)'
_computing_structure_refinement 'olex2.refine 1.3 (Bourhis et al., 2015)'
_computing_structure_solution 'SHELXT 2018/2 (Sheldrick, 2018)'
_diffrn_ambient_temperature 120
_diffrn_measured_fraction_theta_full 0.9837
_diffrn_measured_fraction_theta_max 0.8112
_diffrn_measurement_details
;
List of Runs (angles in degrees, time in seconds):

  # Type    Start    End  Width  t~exp~   \w     \q     \k     \f   Frames
#--------------------------------------------------------------------------
  1  \w   -100.00  68.00   0.50    5.00    --  -10.00  45.00  90.00  336
;
_diffrn_measurement_device 'abstract diffractometer'
_diffrn_measurement_device_type 'dtrek-CrysAlisPro-abstract goniometer imported rigaku-d*trek images'
_diffrn_measurement_method '\w scans'
_diffrn_radiation_type 'Mo K\a'
_diffrn_radiation_wavelength 0.71073
_diffrn_reflns_av_R_equivalents 0.0129
_diffrn_reflns_av_unetI/netI 0.0172
_diffrn_reflns_Laue_measured_fraction_full 0.9837
_diffrn_reflns_Laue_measured_fraction_max 0.8112
_diffrn_reflns_limit_h_max 18
_diffrn_reflns_limit_h_min -24
_diffrn_reflns_limit_k_max 15
_diffrn_reflns_limit_k_min -18
_diffrn_reflns_limit_l_max 18
_diffrn_reflns_limit_l_min -17
_diffrn_reflns_number 7689
_diffrn_reflns_point_group_measured_fraction_full 0.9837
_diffrn_reflns_point_group_measured_fraction_max 0.8112
_diffrn_reflns_theta_full 25.2417
_diffrn_reflns_theta_max 28.49
_diffrn_reflns_theta_min 1.87
_exptl_absorpt_coefficient_mu 2.103
_exptl_absorpt_correction_T_max 1.00000
_exptl_absorpt_correction_T_min 0.83320
_exptl_absorpt_correction_type multi-scan
_exptl_absorpt_process_details
;
CrysAlisPro 1.171.41.93a (Rigaku Oxford Diffraction, 2020)
Empirical absorption correction using spherical harmonics,
implemented in SCALE3 ABSPACK scaling algorithm.
;
_exptl_crystal_colour 'clear colourless'
_exptl_crystal_colour_lustre clear
_exptl_crystal_colour_primary colourless
_exptl_crystal_density_diffrn 1.930
_exptl_crystal_description block
_exptl_crystal_F_000 2016.894
_exptl_crystal_size_max 0.1
_exptl_crystal_size_mid 0.05
_exptl_crystal_size_min 0.05
_refine_diff_density_max 0.5230
_refine_diff_density_min -0.5037
_refine_diff_density_rms 0.0795
_refine_ls_d_res_high 0.7451
_refine_ls_d_res_low 10.8912
_refine_ls_goodness_of_fit_ref 1.0446
_refine_ls_hydrogen_treatment constr
_refine_ls_matrix_type full
_refine_ls_number_constraints 30
_refine_ls_number_parameters 203
_refine_ls_number_reflns 3623
_refine_ls_number_restraints 0
_refine_ls_restrained_S_all 1.0446
_refine_ls_R_factor_all 0.0183
_refine_ls_R_factor_gt 0.0169
_refine_ls_shift/su_max 0.0022
_refine_ls_shift/su_mean 0.0000
_refine_ls_structure_factor_coef Fsqd
_refine_ls_weighting_details 'w=1/[\s^2^(Fo^2^)+(0.0210P)^2^+3.6211P] where P=(Fo^2^+2Fc^2^)/3'
_refine_ls_weighting_scheme calc
_refine_ls_wR_factor_gt 0.0412
_refine_ls_wR_factor_ref 0.0418
_reflns_Friedel_coverage 0.0
_reflns_limit_h_max 24
_reflns_limit_h_min -24
_reflns_limit_k_max 18
_reflns_limit_k_min 0
_reflns_limit_l_max 18
_reflns_limit_l_min 0
_reflns_number_gt 3444
_reflns_number_total 3623
_reflns_threshold_expression I>=2u(I)
_cod_data_source_file d5ce00203f3.cif
_cod_data_source_block 231130_nnno3_incl_autored
_cod_depositor_comments 'Adding full bibliography for 7250320--7250324.cif.'
_cod_database_code 7250320
_olex2_refinement_description
;
1. Fixed Uiso
 At 1.2 times of:
  All C(H) groups, All N(H) groups
 At 1.5 times of:
  All O(H,H) groups
2.a Free rotating group:
 O2(H2b,H2c)
2.b Rotating group:
 O1(H1b,H1c)
2.c Aromatic/amide H refined with riding coordinates:
 N1(H1), N2(H2), C6(H6), C9(H9), C7(H7), C2(H2a), C11(H11), C3(H3), C10(H10),
 C5(H5), C1(H1a), C12(H12)
;
_olex2_submission_special_instructions 'No special instructions were received'
_oxdiff_exptl_absorpt_empirical_details
;
Empirical correction (ABSPACK) includes:
- Absorption correction using spherical harmonics
- Frame scaling
- Detector area scaling
;

loop_
_space_group_symop_id
_space_group_symop_operation_xyz
1 x,y,z
2 -x,y,-z+1/2
3 -x,-y,-z
4 x,-y,z-1/2
5 x+1/2,y+1/2,z
6 -x+1/2,y+1/2,-z+1/2
7 -x+1/2,-y+1/2,-z
8 x+1/2,-y+1/2,z-1/2

loop_
_atom_site_label
_atom_site_type_symbol
_atom_site_fract_x
_atom_site_fract_y
_atom_site_fract_z
_atom_site_U_iso_or_equiv
_atom_site_adp_type
_atom_site_occupancy
_atom_site_refinement_flags_posn
In1 In 0.291522(6) 1.049509(8) 0.593173(8) 0.00942(5) Uani 1.000000 .
Cl5 Cl 0.26786(2) 0.87759(3) 0.53898(3) 0.01434(9) Uani 1.000000 .
Cl1 Cl 0.40464(2) 0.99341(3) 0.68992(3) 0.01429(9) Uani 1.000000 .
Cl2 Cl 0.36930(2) 1.08800(3) 0.46129(3) 0.01410(9) Uani 1.000000 .
Cl3 Cl 0.17944(2) 1.11326(3) 0.50023(3) 0.01573(9) Uani 1.000000 .
Cl4 Cl 0.22688(2) 1.03488(3) 0.73820(3) 0.01590(9) Uani 1.000000 .
O1 O 0.31332(7) 1.20674(8) 0.63664(9) 0.0140(3) Uani 1.000000 .
H1b H 0.2782(4) 1.2291(4) 0.6645(10) 0.0210(4) Uiso 1.000000 GR
H1c H 0.3139(8) 1.2431(2) 0.58723(9) 0.0210(4) Uiso 1.000000 GR
O2 O 0.21027(8) 1.30526(10) 0.71978(10) 0.0215(3) Uani 1.000000 .
H2b H 0.1865(11) 1.3279(12) 0.6700(9) 0.0322(4) Uiso 1.000000 G
H2c H 0.2278(11) 1.3566(8) 0.7487(12) 0.0322(4) Uiso 1.000000 G
N1 N 0.61162(8) 0.13517(11) 0.62396(11) 0.0164(3) Uani 1.000000 .
H1 H 0.63427(8) 0.07797(11) 0.62134(11) 0.0196(4) Uiso 1.000000 R
N2 N 0.42344(8) 0.77085(11) 0.63099(11) 0.0189(3) Uani 1.000000 .
H2 H 0.40110(8) 0.82833(11) 0.63325(11) 0.0227(4) Uiso 1.000000 R
C4 C 0.54136(9) 0.31340(13) 0.62876(12) 0.0129(3) Uani 1.000000 .
C6 C 0.50223(9) 0.40806(13) 0.62803(13) 0.0155(4) Uani 1.000000 .
H6 H 0.45147(9) 0.40508(13) 0.62843(13) 0.0186(4) Uiso 1.000000 R
C8 C 0.49292(9) 0.59189(13) 0.62620(12) 0.0133(3) Uani 1.000000 .
C9 C 0.53142(10) 0.68151(13) 0.63292(14) 0.0178(4) Uani 1.000000 .
H9 H 0.58240(10) 0.68075(13) 0.63538(14) 0.0214(5) Uiso 1.000000 R
C7 C 0.53228(9) 0.49779(13) 0.62686(13) 0.0145(4) Uani 1.000000 .
H7 H 0.58302(9) 0.50094(13) 0.62641(13) 0.0174(4) Uiso 1.000000 R
C2 C 0.65028(10) 0.21813(13) 0.63924(13) 0.0164(4) Uani 1.000000 .
H2a H 0.70128(10) 0.21458(13) 0.64796(13) 0.0197(4) Uiso 1.000000 R
C11 C 0.41773(10) 0.59674(14) 0.62016(14) 0.0180(4) Uani 1.000000 .
H11 H 0.39004(10) 0.53737(14) 0.61429(14) 0.0216(5) Uiso 1.000000 R
C3 C 0.61658(9) 0.30831(13) 0.64237(13) 0.0160(4) Uani 1.000000 .
H3 H 0.64410(9) 0.36731(13) 0.65373(13) 0.0191(4) Uiso 1.000000 R
C10 C 0.49558(10) 0.77028(14) 0.63596(14) 0.0201(4) Uani 1.000000 .
H10 H 0.52162(10) 0.83107(14) 0.64154(14) 0.0241(5) Uiso 1.000000 R
C5 C 0.50371(10) 0.22408(14) 0.61518(15) 0.0210(4) Uani 1.000000 .
H5 H 0.45263(10) 0.22462(14) 0.60773(15) 0.0252(5) Uiso 1.000000 R
C1 C 0.53981(10) 0.13570(14) 0.61251(15) 0.0214(4) Uani 1.000000 .
H1a H 0.51398(10) 0.07510(14) 0.60257(15) 0.0257(5) Uiso 1.000000 R
C12 C 0.38414(10) 0.68729(14) 0.62274(14) 0.0207(4) Uani 1.000000 .
H12 H 0.33316(10) 0.69080(14) 0.61868(14) 0.0249(5) Uiso 1.000000 R

loop_
_atom_site_aniso_label
_atom_site_aniso_U_11
_atom_site_aniso_U_22
_atom_site_aniso_U_33
_atom_site_aniso_U_12
_atom_site_aniso_U_13
_atom_site_aniso_U_23
In1 0.00951(7) 0.00699(7) 0.01190(7) -0.00015(4) 0.00170(5) 0.00002(4)
Cl5 0.0157(2) 0.00859(18) 0.0187(2) -0.00157(15) 0.00141(16) -0.00294(16)
Cl1 0.01280(19) 0.0123(2) 0.0170(2) 0.00082(16) -0.00233(16) -0.00059(17)
Cl2 0.0145(2) 0.0136(2) 0.0148(2) -0.00133(16) 0.00477(16) 0.00041(17)
Cl3 0.01172(19) 0.0142(2) 0.0207(2) 0.00039(16) -0.00088(16) 0.00360(18)
Cl4 0.0184(2) 0.0145(2) 0.0159(2) -0.00061(16) 0.00748(17) -0.00021(17)
O1 0.0176(6) 0.0084(6) 0.0162(6) 0.0003(5) 0.0031(5) 0.0001(5)
O2 0.0292(7) 0.0140(6) 0.0204(7) 0.0055(6) -0.0013(6) -0.0024(6)
N1 0.0196(8) 0.0101(7) 0.0200(8) 0.0030(6) 0.0053(6) 0.0025(6)
N2 0.0225(8) 0.0110(7) 0.0237(9) 0.0063(6) 0.0045(7) 0.0009(7)
C4 0.0132(8) 0.0127(8) 0.0127(9) 0.0002(7) 0.0012(7) -0.0002(7)
C6 0.0111(8) 0.0145(9) 0.0204(9) 0.0025(7) -0.0010(7) -0.0007(8)
C8 0.0168(9) 0.0127(8) 0.0108(8) 0.0023(7) 0.0030(7) 0.0000(7)
C9 0.0158(9) 0.0158(9) 0.0229(10) -0.0000(7) 0.0075(7) -0.0002(8)
C7 0.0132(8) 0.0140(9) 0.0167(9) 0.0021(7) 0.0035(7) -0.0004(7)
C2 0.0128(8) 0.0167(9) 0.0200(9) 0.0016(7) 0.0023(7) -0.0015(8)
C11 0.0154(9) 0.0141(9) 0.0240(10) -0.0018(7) -0.0000(8) -0.0031(8)
C3 0.0142(8) 0.0124(8) 0.0211(10) -0.0027(7) 0.0008(7) -0.0037(8)
C10 0.0236(10) 0.0133(9) 0.0247(10) -0.0024(8) 0.0088(8) 0.0007(8)
C5 0.0118(9) 0.0158(9) 0.0352(12) -0.0008(7) 0.0013(8) 0.0006(9)
C1 0.0188(9) 0.0136(9) 0.0325(11) -0.0039(8) 0.0055(8) -0.0000(8)
C12 0.0164(9) 0.0188(9) 0.0263(10) 0.0036(8) -0.0012(8) -0.0028(8)

loop_
_atom_type_symbol
_atom_type_scat_dispersion_real
_atom_type_scat_dispersion_imag
_atom_type_scat_Cromer_Mann_a1
_atom_type_scat_Cromer_Mann_a2
_atom_type_scat_Cromer_Mann_a3
_atom_type_scat_Cromer_Mann_a4
_atom_type_scat_Cromer_Mann_b1
_atom_type_scat_Cromer_Mann_b2
_atom_type_scat_Cromer_Mann_b3
_atom_type_scat_Cromer_Mann_b4
_atom_type_scat_Cromer_Mann_c
_atom_type_scat_source
_atom_type_scat_dispersion_source
C 0.00347 0.00161 2.31000 1.02000 1.58860 0.86500 20.84390 10.20750 0.56870 51.65120 0.215599998832 'International Tables Volume C Table 6.1.1.4 (pp. 500-502)' 'Henke, Gullikson and Davis, At. Data and Nucl. Data Tables, 1993, 54, 2'
Cl 0.14873 0.16029 11.46040 7.19640 6.25560 1.64550 0.01040 1.16620 18.51940 47.77840 -9.55739974976 'International Tables Volume C Table 6.1.1.4 (pp. 500-502)' 'Henke, Gullikson and Davis, At. Data and Nucl. Data Tables, 1993, 54, 2'
H 0.00000 0.00000 0.49300 0.32291 0.14019 0.04081 10.51090 26.12570 3.14236 57.79970 0.0030380000826 'International Tables Volume C Table 6.1.1.4 (pp. 500-502)' 'Henke, Gullikson and Davis, At. Data and Nucl. Data Tables, 1993, 54, 2'
O 0.01158 0.00611 3.04850 2.28680 1.54630 0.86700 13.27710 5.70110 0.32390 32.90890 0.250800013542 'International Tables Volume C Table 6.1.1.4 (pp. 500-502)' 'Henke, Gullikson and Davis, At. Data and Nucl. Data Tables, 1993, 54, 2'
N 0.00653 0.00323 12.21260 3.13220 2.01250 1.16630 0.00570 9.89330 28.99750 0.58260 -11.5290002823 'International Tables Volume C Table 6.1.1.4 (pp. 500-502)' 'Henke, Gullikson and Davis, At. Data and Nucl. Data Tables, 1993, 54, 2'
In -0.70596 1.29261 19.16240 18.55960 4.29480 2.03960 0.54760 6.37760 25.84990 92.80290 4.93909978867 'International Tables Volume C Table 6.1.1.4 (pp. 500-502)' 'Henke, Gullikson and Davis, At. Data and Nucl. Data Tables, 1993, 54, 2'

loop_
_geom_angle_atom_site_label_1
_geom_angle_atom_site_label_2
_geom_angle_atom_site_label_3
_geom_angle
_geom_angle_site_symmetry_1
_geom_angle_site_symmetry_3
_geom_angle_publ_flag
Cl1 In1 Cl5 90.176(14) . . ?
Cl2 In1 Cl5 93.554(14) . . ?
Cl2 In1 Cl1 86.992(14) . . ?
Cl3 In1 Cl5 92.454(14) . . ?
Cl3 In1 Cl1 177.342(14) . . ?
Cl3 In1 Cl2 93.222(14) . . ?
Cl4 In1 Cl5 95.439(14) . . ?
Cl4 In1 Cl1 88.851(15) . . ?
Cl4 In1 Cl2 170.102(15) . . ?
Cl4 In1 Cl3 90.520(15) . . ?
O1 In1 Cl5 177.87(3) . . ?
O1 In1 Cl1 90.78(3) . . ?
O1 In1 Cl2 84.59(3) . . ?
O1 In1 Cl3 86.60(3) . . ?
O1 In1 Cl4 86.48(3) . . ?
C1 N1 C2 122.46(16) . . ?
C12 N2 C10 122.57(16) . . ?
C3 C4 C6 122.41(16) . . ?
C5 C4 C6 120.04(15) . . ?
C5 C4 C3 117.54(16) . . ?
C7 C6 C4 125.10(16) . . ?
C7 C8 C9 119.22(16) . . ?
C11 C8 C9 117.99(16) . . ?
C11 C8 C7 122.78(16) . . ?
C10 C9 C8 120.05(17) . . ?
C8 C7 C6 124.81(17) . . ?
C3 C2 N1 120.09(16) . . ?
C12 C11 C8 119.91(17) . . ?
C2 C3 C4 119.83(17) . . ?
C9 C10 N2 119.63(17) . . ?
C1 C5 C4 120.47(17) . . ?
C5 C1 N1 119.58(17) . . ?
C11 C12 N2 119.82(17) . . ?

loop_
_geom_bond_atom_site_label_1
_geom_bond_atom_site_label_2
_geom_bond_distance
_geom_bond_site_symmetry_2
_geom_bond_publ_flag
In1 Cl5 2.4597(4) . ?
In1 Cl1 2.5163(4) . ?
In1 Cl2 2.5259(4) . ?
In1 Cl3 2.5099(4) . ?
In1 Cl4 2.4852(4) . ?
In1 O1 2.2262(11) . ?
N1 C2 1.334(2) . ?
N1 C1 1.336(2) . ?
N2 C10 1.343(2) . ?
N2 C12 1.340(2) . ?
C4 C6 1.467(2) . ?
C4 C3 1.401(2) . ?
C4 C5 1.395(2) . ?
C6 C7 1.331(3) . ?
C8 C9 1.401(2) . ?
C8 C7 1.462(2) . ?
C8 C11 1.401(2) . ?
C9 C10 1.371(3) . ?
C2 C3 1.368(2) . ?
C11 C12 1.371(3) . ?
C5 C1 1.368(3) . ?

loop_
_geom_torsion_atom_site_label_1
_geom_torsion_atom_site_label_2
_geom_torsion_atom_site_label_3
_geom_torsion_atom_site_label_4
_geom_torsion
_geom_torsion_site_symmetry_1
_geom_torsion_site_symmetry_2
_geom_torsion_site_symmetry_3
_geom_torsion_site_symmetry_4
_geom_torsion_publ_flag
N1 C2 C3 C4 -0.5(2) . . . . ?
N1 C1 C5 C4 0.7(2) . . . . ?
N2 C10 C9 C8 -1.0(2) . . . . ?
N2 C12 C11 C8 0.0(2) . . . . ?
C4 C6 C7 C8 -179.95(17) . . . . ?
C6 C7 C8 C9 174.76(19) . . . . ?
C6 C7 C8 C11 -4.5(2) . . . . ?
